data_2201381
loop_
_publ_author_name
'S. Pandiarajan'
'B. Sridhar'
'R. K. Rajaram'

_publ_section_title
;
 <small>L</small>-Methioninium nitrate
;
_journal_issue 8
_journal_name_full 'Acta Crystallographica Section E'
_journal_page_first o882
_journal_page_last o884
_journal_paper_doi 10.1107/S1600536802012461
_journal_volume 58
_journal_year 2002
_chemical_formula_iupac 'C5 H12 N O2 S +, N O3 -'
_chemical_formula_moiety 'C5 H12 N O2 S +, N O3 -'
_chemical_formula_sum 'C5 H12 N2 O5 S'
_chemical_formula_weight 212.23
_chemical_name_common 'L-methioninium nitrate'
_chemical_name_systematic
;
 ?
;
_space_group_IT_number 4
_symmetry_cell_setting monoclinic
_symmetry_space_group_name_Hall 'P 2yb'
_symmetry_space_group_name_H-M 'P 1 21 1'
_atom_sites_solution_hydrogens geom
_atom_sites_solution_primary direct
_atom_sites_solution_secondary difmap
_audit_creation_method SHELXL-97
_cell_angle_alpha 90.00
_cell_angle_beta 100.92(2)
_cell_angle_gamma 90.00
_cell_formula_units_Z 4
_cell_length_a 10.682(2)
_cell_length_b 5.577(2)
_cell_length_c 16.829(6)
_cell_measurement_reflns_used 25
_cell_measurement_temperature 293(2)
_cell_measurement_theta_max 24.9
_cell_measurement_theta_min 2.1
_cell_volume 984.4(5)
_computing_cell_refinement 'CAD-4 Software'
_computing_data_collection 'CAD-4 Software (Enraf-Nonius, 1989)'
_computing_data_reduction 'CAD-4 Software'
_computing_molecular_graphics 'PLATON (Spek, 1999)'
_computing_publication_material SHELXL97
_computing_structure_refinement 'SHELXL97 (Sheldrick, 1997)'
_computing_structure_solution 'SHELXS97 (Sheldrick, 1997)'
_diffrn_ambient_temperature 293(2)
_diffrn_measured_fraction_theta_full 0.996
_diffrn_measured_fraction_theta_max 0.996
_diffrn_measurement_device_type 'Enraf-Nonis sealed tube'
_diffrn_measurement_method \w-2\q
_diffrn_radiation_monochromator graphite
_diffrn_radiation_source 'fine-focus sealed tube'
_diffrn_radiation_type MoK\a
_diffrn_radiation_wavelength 0.71073
_diffrn_reflns_av_R_equivalents 0.0377
_diffrn_reflns_av_sigmaI/netI 0.0205
_diffrn_reflns_limit_h_max 12
_diffrn_reflns_limit_h_min 0
_diffrn_reflns_limit_k_max 6
_diffrn_reflns_limit_k_min 0
_diffrn_reflns_limit_l_max 19
_diffrn_reflns_limit_l_min -19
_diffrn_reflns_number 2028
_diffrn_reflns_theta_full 24.94
_diffrn_reflns_theta_max 24.94
_diffrn_reflns_theta_min 2.09
_diffrn_standards_decay_% none
_diffrn_standards_interval_time 60
_diffrn_standards_number 3
_exptl_absorpt_coefficient_mu 0.325
_exptl_absorpt_correction_T_max 0.9374
_exptl_absorpt_correction_T_min 0.8921
_exptl_absorpt_correction_type '\y scan'
_exptl_absorpt_process_details '(North et al.,1968)'
_exptl_crystal_colour colourless
_exptl_crystal_density_diffrn 1.432
_exptl_crystal_density_meas 1.43
_exptl_crystal_density_method 'flotation method in a mixture of carbon tetrachloride and xylene'
_exptl_crystal_description plate
_exptl_crystal_F_000 448
_exptl_crystal_size_max 0.5
_exptl_crystal_size_mid 0.3
_exptl_crystal_size_min 0.2
_refine_diff_density_max 0.622
_refine_diff_density_min -0.359
_refine_ls_extinction_method none
_refine_ls_goodness_of_fit_ref 1.036
_refine_ls_hydrogen_treatment constr
_refine_ls_matrix_type full
_refine_ls_number_parameters 235
_refine_ls_number_reflns 1924
_refine_ls_number_restraints 1
_refine_ls_restrained_S_all 1.036
_refine_ls_R_factor_all 0.0561
_refine_ls_R_factor_gt 0.0473
_refine_ls_shift/su_max <0.001
_refine_ls_shift/su_mean <0.001
_refine_ls_structure_factor_coef Fsqd
_refine_ls_weighting_details 'calc w = 1/[\s^2^(Fo^2^)+(0.0999P)^2^+0.1845P] where P = (Fo^2^+2Fc^2^)/3'
_refine_ls_weighting_scheme calc
_refine_ls_wR_factor_gt 0.1232
_refine_ls_wR_factor_ref 0.1313
_reflns_number_gt 1671
_reflns_number_total 1924
_reflns_threshold_expression I>2\s(I)
_cod_data_source_file ci6142.cif
_cod_data_source_block I
_cod_depositor_comments
;
The following automatic conversions were performed:
'_symmetry_cell_setting' value 'Monoclinic' changed to 'monoclinic'
according to '/home/saulius/struct/CIF-dictionaries/cif_core.dic'
dictionary named 'cif_core.dic' version 2.4.1 from 2010-06-29.

Automatic conversion script
Id: cif_fix_enum 1527 2010-12-29 10:47:43Z saulius 

The following automatic conversions were performed:

'_symmetry_cell_setting' value 'Monoclinic' changed to 'monoclinic'
according to /home/saulius/struct/CIF-dictionaries/cif_core.dic
dictionary named 'cif_core.dic' version 2.4.1 from 2010-06-29.

Automatic conversion script
Id: cif_fix_values 1715 2011-07-08 13:25:40Z adriana 
;
_cod_original_cell_volume 984.3(5)
_cod_original_sg_symbol_H-M 'P 21'
_cod_database_code 2201381
_cod_database_fobs_code 2201381

loop_
_symmetry_equiv_pos_as_xyz
'x, y, z'
'-x, y+1/2, -z'

loop_
_atom_site_label
_atom_site_fract_x
_atom_site_fract_y
_atom_site_fract_z
_atom_site_U_iso_or_equiv
_atom_site_adp_type
_atom_site_calc_flag
_atom_site_refinement_flags
_atom_site_occupancy
_atom_site_disorder_assembly
_atom_site_disorder_group
_atom_site_type_symbol
O1A 0.5810(3) 1.2559(6) 0.53643(15) 0.0461(8) Uani d . 1 . . O
O1B 0.6904(3) 0.9524(7) 0.60230(15) 0.0609(10) Uani d . 1 . . O
H1B 0.6670 1.0097 0.6419 0.091 Uiso calc R 1 . . H
C11 0.6449(3) 1.0795(8) 0.5387(2) 0.0333(9) Uani d . 1 . . C
C12 0.6870(3) 0.9731(7) 0.46482(19) 0.0314(8) Uani d . 1 . . C
H12 0.6902 0.7981 0.4701 0.038 Uiso calc R 1 . . H
N11 0.5911(3) 1.0382(7) 0.39152(15) 0.0314(7) Uani d . 1 . . N
H11A 0.6150 0.9778 0.3477 0.047 Uiso calc R 1 . . H
H11B 0.5857 1.1971 0.3872 0.047 Uiso calc R 1 . . H
H11C 0.5154 0.9784 0.3959 0.047 Uiso calc R 1 . . H
C13 0.8199(3) 1.0654(9) 0.4587(2) 0.0383(10) Uani d . 1 . . C
H13A 0.8135 1.2329 0.4429 0.046 Uiso calc R 1 . . H
H13B 0.8746 1.0554 0.5116 0.046 Uiso calc R 1 . . H
C14 0.8805(4) 0.9273(11) 0.3986(2) 0.0471(10) Uani d . 1 . . C
H14A 0.8269 0.9413 0.3454 0.057 Uiso calc R 1 . . H
H14B 0.8843 0.7591 0.4134 0.057 Uiso calc R 1 . . H
S11 1.03928(10) 1.0289(3) 0.39295(7) 0.0563(4) Uani d . 1 . . S
C15 1.0035(5) 1.2657(14) 0.3219(3) 0.0737(16) Uani d . 1 . . C
H15A 1.0814 1.3383 0.3133 0.111 Uiso calc R 1 . . H
H15B 0.9523 1.3837 0.3423 0.111 Uiso calc R 1 . . H
H15C 0.9576 1.2033 0.2716 0.111 Uiso calc R 1 . . H
O2A 0.4231(3) 1.0436(6) -0.03275(15) 0.0445(7) Uani d . 1 . . O
O2B 0.3167(3) 0.7424(7) -0.10198(14) 0.0520(8) Uani d . 1 . . O
H2B 0.3436 0.8012 -0.1401 0.078 Uiso calc R 1 . . H
C21 0.3596(3) 0.8652(7) -0.0363(2) 0.0304(8) Uani d . 1 . . C
C22 0.3123(3) 0.7623(8) 0.03592(18) 0.0298(8) Uani d . 1 . . C
H22 0.3027 0.5882 0.0295 0.036 Uiso calc R 1 . . H
N21 0.4065(2) 0.8155(6) 0.11038(15) 0.0296(7) Uani d . 1 . . N
H21A 0.3791 0.7557 0.1531 0.044 Uiso calc R 1 . . H
H21B 0.4159 0.9736 0.1160 0.044 Uiso calc R 1 . . H
H21C 0.4811 0.7493 0.1068 0.044 Uiso calc R 1 . . H
C23 0.1827(3) 0.8742(8) 0.0397(2) 0.0358(9) Uani d . 1 . . C
H23A 0.1942 1.0446 0.0503 0.043 Uiso calc R 1 . . H
H23B 0.1270 0.8559 -0.0126 0.043 Uiso calc R 1 . . H
C24 0.1185(3) 0.7650(10) 0.1038(2) 0.0432(10) Uani d . 1 . . C
H24A 0.1712 0.7882 0.1569 0.052 Uiso calc R 1 . . H
H24B 0.1069 0.5942 0.0945 0.052 Uiso calc R 1 . . H
S21 -0.03419(9) 0.9082(3) 0.09937(7) 0.0544(4) Uani d . 1 . . S
C25 -0.0943(4) 0.7376(14) 0.1735(3) 0.0692(16) Uani d . 1 . . C
H25A -0.1773 0.7957 0.1778 0.104 Uiso calc R 1 . . H
H25B -0.0377 0.7532 0.2248 0.104 Uiso calc R 1 . . H
H25C -0.1001 0.5719 0.1577 0.104 Uiso calc R 1 . . H
N1 0.6375(3) 0.5370(7) 0.28285(16) 0.0337(7) Uani d . 1 . . N
O11 0.6309(3) 0.7303(6) 0.24700(18) 0.0466(8) Uani d . 1 . . O
O12 0.6528(3) 0.3424(6) 0.24891(18) 0.0515(9) Uani d . 1 . . O
O13 0.6275(3) 0.5308(6) 0.35584(14) 0.0513(8) Uani d . 1 . . O
N2 0.3600(3) 0.3182(7) 0.21876(17) 0.0356(8) Uani d . 1 . . N
O21 0.3602(4) 0.1367(7) 0.2596(2) 0.0601(9) Uani d . 1 . . O
O22 0.3723(3) 0.3060(6) 0.14652(14) 0.0517(8) Uani d . 1 . . O
O23 0.3505(3) 0.5230(6) 0.24819(15) 0.0421(7) Uani d . 1 . . O

loop_
_atom_site_aniso_label
_atom_site_aniso_U_11
_atom_site_aniso_U_22
_atom_site_aniso_U_33
_atom_site_aniso_U_12
_atom_site_aniso_U_13
_atom_site_aniso_U_23
O1A 0.0506(16) 0.0516(19) 0.0386(13) 0.0151(16) 0.0148(12) -0.0037(14)
O1B 0.079(2) 0.081(3) 0.0262(13) 0.034(2) 0.0176(13) 0.0089(16)
C11 0.0274(19) 0.044(3) 0.0293(17) -0.0024(17) 0.0068(14) -0.0009(15)
C12 0.0303(17) 0.039(2) 0.0249(15) 0.0016(16) 0.0057(13) 0.0016(14)
N11 0.0296(15) 0.0377(16) 0.0270(13) -0.0004(14) 0.0057(11) -0.0008(14)
C13 0.0291(18) 0.053(3) 0.0316(16) -0.0025(19) 0.0038(14) -0.0099(18)
C14 0.0337(19) 0.065(3) 0.045(2) -0.006(2) 0.0147(16) -0.010(2)
S11 0.0303(5) 0.0848(9) 0.0549(6) 0.0002(6) 0.0108(4) 0.0084(7)
C15 0.064(3) 0.084(4) 0.073(3) -0.015(3) 0.011(2) 0.008(4)
O2A 0.0458(16) 0.0514(18) 0.0394(13) -0.0125(15) 0.0162(12) 0.0045(14)
O2B 0.0651(18) 0.068(2) 0.0260(12) -0.0221(18) 0.0158(12) -0.0017(15)
C21 0.0275(18) 0.037(2) 0.0287(17) -0.0005(15) 0.0092(14) 0.0024(14)
C22 0.0258(16) 0.038(2) 0.0273(15) -0.0027(16) 0.0078(13) 0.0013(15)
N21 0.0268(14) 0.0352(16) 0.0270(14) 0.0011(14) 0.0059(11) 0.0019(13)
C23 0.0232(17) 0.049(3) 0.0354(18) 0.0028(17) 0.0053(14) 0.0065(17)
C24 0.0294(17) 0.063(3) 0.0396(18) 0.002(2) 0.0134(15) 0.010(2)
S21 0.0314(5) 0.0806(8) 0.0545(6) 0.0113(6) 0.0163(4) 0.0123(6)
C25 0.047(2) 0.101(5) 0.069(3) -0.006(3) 0.033(2) 0.005(3)
N1 0.0312(15) 0.0415(18) 0.0275(14) -0.0057(15) 0.0039(12) -0.0010(16)
O11 0.0448(16) 0.0495(19) 0.0451(16) -0.0048(16) 0.0079(13) 0.0129(15)
O12 0.073(2) 0.050(2) 0.0351(16) 0.0018(16) 0.0186(14) -0.0063(14)
O13 0.085(2) 0.0420(16) 0.0289(12) -0.0055(18) 0.0162(13) -0.0043(14)
N2 0.0374(17) 0.0390(18) 0.0292(16) -0.0019(16) 0.0034(13) 0.0012(15)
O21 0.089(3) 0.0444(18) 0.0494(18) -0.001(2) 0.0208(17) 0.0123(16)
O22 0.085(2) 0.0423(16) 0.0281(13) 0.0044(18) 0.0131(13) 0.0001(13)
O23 0.0570(18) 0.0394(16) 0.0313(13) 0.0002(16) 0.0118(12) -0.0011(14)

loop_
_atom_type_symbol
_atom_type_description
_atom_type_scat_dispersion_real
_atom_type_scat_dispersion_imag
_atom_type_scat_source
C C 0.0033 0.0016 'International Tables Vol C Tables 4.2.6.8 and 6.1.1.4'
H H 0.0000 0.0000 'International Tables Vol C Tables 4.2.6.8 and 6.1.1.4'
N N 0.0061 0.0033 'International Tables Vol C Tables 4.2.6.8 and 6.1.1.4'
O O 0.0106 0.0060 'International Tables Vol C Tables 4.2.6.8 and 6.1.1.4'
S S 0.1246 0.1234 'International Tables Vol C Tables 4.2.6.8 and 6.1.1.4'

loop_
_geom_angle_atom_site_label_1
_geom_angle_atom_site_label_2
_geom_angle_atom_site_label_3
_geom_angle
O1A C11 O1B 126.7(3)
O1A C11 C12 123.5(3)
O1B C11 C12 109.8(3)
N11 C12 C11 108.5(3)
N11 C12 C13 111.3(3)
C11 C12 C13 110.2(3)
C14 C13 C12 113.2(3)
C13 C14 S11 113.7(3)
C15 S11 C14 100.6(2)
O2A C21 O2B 125.6(3)
O2A C21 C22 123.0(3)
O2B C21 C22 111.3(3)
N21 C22 C21 109.1(3)
N21 C22 C23 111.0(3)
C21 C22 C23 108.7(3)
C24 C23 C22 113.7(3)
C23 C24 S21 108.7(3)
C25 S21 C24 100.2(2)
O11 N1 O12 122.4(3)
O11 N1 O13 119.8(4)
O12 N1 O13 117.8(4)
O21 N2 O22 120.8(4)
O21 N2 O23 121.5(3)
O22 N2 O23 117.7(3)

loop_
_geom_bond_atom_site_label_1
_geom_bond_atom_site_label_2
_geom_bond_site_symmetry_2
_geom_bond_distance
_geom_bond_publ_flag
O1A C11 . 1.194(5) y
O1B C11 . 1.299(5) y
C11 C12 . 1.520(5) ?
C12 N11 . 1.491(4) ?
C12 C13 . 1.531(5) ?
C13 C14 . 1.511(5) ?
C14 S11 . 1.807(4) ?
S11 C15 . 1.774(7) ?
O2A C21 . 1.199(5) y
O2B C21 . 1.307(5) y
C21 C22 . 1.515(5) ?
C22 N21 . 1.481(4) ?
C22 C23 . 1.532(5) ?
C23 C24 . 1.511(5) ?
C24 S21 . 1.805(4) ?
S21 C25 . 1.782(5) ?
N1 O11 . 1.231(5) ?
N1 O12 . 1.251(5) ?
N1 O13 . 1.254(4) ?
N2 O21 . 1.223(5) ?
N2 O22 . 1.249(4) ?
N2 O23 . 1.257(5) ?

loop_
_geom_hbond_atom_site_label_D
_geom_hbond_atom_site_label_H
_geom_hbond_atom_site_label_A
_geom_hbond_site_symmetry_A
_geom_hbond_distance_DH
_geom_hbond_distance_HA
_geom_hbond_distance_DA
_geom_hbond_angle_DHA
O1B H1B O23 2_656 0.82 1.90 2.663(4) 156
O2B H2B O12 2_655 0.82 1.85 2.615(4) 154
N11 H11C O1A 2_646 0.89 2.08 2.859(4) 145
N11 H11A O13 . 0.89 2.50 2.934(5) 111
N11 H11A O11 . 0.89 2.22 3.072(4) 161
N11 H11B O13 1_565 0.89 2.01 2.854(5) 158
N21 H21A O23 . 0.89 2.13 2.988(4) 162
N21 H21A O22 . 0.89 2.51 2.943(5) 111
N21 H21B O22 1_565 0.89 2.00 2.840(5) 157
N21 H21C O2A 2_645 0.89 2.10 2.867(4) 144
N21 H21C O11 . 0.89 2.59 3.028(4) 111

loop_
_geom_torsion_atom_site_label_1
_geom_torsion_atom_site_label_2
_geom_torsion_atom_site_label_3
_geom_torsion_atom_site_label_4
_geom_torsion
_geom_torsion_publ_flag
O1A C11 C12 N11 -27.6(5) y
O1B C11 C12 N11 153.5(3) ?
O1A C11 C12 C13 94.5(4) ?
O1B C11 C12 C13 -84.4(4) ?
N11 C12 C13 C14 -72.4(5) y
C11 C12 C13 C14 167.1(4) ?
C12 C13 C14 S11 -178.3(3) y
C13 C14 S11 C15 -85.7(4) y
O2A C21 C22 N21 -31.6(5) y
O2B C21 C22 N21 151.7(3) ?
O2A C21 C22 C23 89.5(4) ?
O2B C21 C22 C23 -87.2(4) ?
N21 C22 C23 C24 -66.6(5) y
C21 C22 C23 C24 173.4(3) ?
C22 C23 C24 S21 -178.5(3) y
C23 C24 S21 C25 176.0(3) y
